data_9017185
loop_
_publ_author_name
'Antao, S. M.'

_publ_section_title
;
 Is near-endmember birefringent grossular non-cubic?
 New evidence from synchrotron diffraction
 Note: sample 3, Tanzania phase-2
;
_journal_name_full 'The Canadian Mineralogist'
_journal_page_first 771
_journal_page_last 784
_journal_volume 51
_journal_year 2013
_chemical_compound_source Tanzania
_chemical_formula_sum 'Al1.1 Ca2.955 Fe0.864 Mg0.048 Mn0.023 O12 Si2.94 Ti0.07'
_chemical_name_mineral Grossular
_space_group_IT_number 230
_space_group_name_Hall '-I 4bd 2c 3'
_space_group_name_H-M_alt 'I a -3 d'
_symmetry_space_group_name_H-M 'I a -3 d'
_cell_angle_alpha 90
_cell_angle_beta 90
_cell_angle_gamma 90
_cell_length_a 11.95012
_cell_length_b 11.95012
_cell_length_c 11.95012
_cell_formula_units_Z 8
_cell_volume 1706.541
_database_code_amcsd 0020178
_exptl_crystal_density_diffrn 3.711
_cod_data_source_file inputs/fixed/downloads/07/07397.cif
_cod_data_source_block 07397
_cod_original_formula_sum 'Ca2.955 Mg.048 Mn.023 Al1.1 Fe.864 Ti.07 Si2.94 O12'
_cod_database_code 9017185

loop_
_space_group_symop_operation_xyz
x,y,z
1/2+x,1/2+y,1/2+z
z,1/2-x,1/2+y
1/2+z,-x,+y
-y,1/2+z,1/2-x
1/2-y,+z,-x
x,1/2-y,1/2+z
1/2+x,-y,+z
-z,1/2+x,1/2-y
1/2-z,+x,-y
y,1/2-z,1/2+x
1/2+y,-z,+x
-x,1/2+y,1/2-z
1/2-x,+y,-z
3/4+x,1/4-z,3/4-y
1/4+x,3/4-z,1/4-y
3/4-z,1/4+y,3/4+x
1/4-z,3/4+y,1/4+x
3/4+y,1/4-x,3/4-z
1/4+y,3/4-x,1/4-z
3/4-x,1/4+z,3/4+y
1/4-x,3/4+z,1/4+y
3/4+z,1/4-y,3/4-x
1/4+z,3/4-y,1/4-x
3/4-y,1/4+x,3/4+z
1/4-y,3/4+x,1/4+z
1/4+x,1/4+z,1/4+y
3/4+x,3/4+z,3/4+y
1/4-z,1/4-y,1/4-x
3/4-z,3/4-y,3/4-x
1/4+y,1/4+x,1/4+z
3/4+y,3/4+x,3/4+z
1/4-x,1/4-z,1/4-y
3/4-x,3/4-z,3/4-y
1/4+z,1/4+y,1/4+x
3/4+z,3/4+y,3/4+x
1/4-y,1/4-x,1/4-z
3/4-y,3/4-x,3/4-z
1/2+z,x,1/2-y
+z,1/2+x,-y
1/2-y,-z,1/2+x
-y,1/2-z,+x
1/2+x,y,1/2-z
+x,1/2+y,-z
1/2-z,-x,1/2+y
-z,1/2-x,+y
1/2+y,z,1/2-x
+y,1/2+z,-x
1/2-x,-y,1/2+z
-x,1/2-y,+z
1/2-z,1/2+x,y
-z,+x,1/2+y
1/2+y,1/2-z,-x
+y,-z,1/2-x
1/2-x,1/2+y,z
-x,+y,1/2+z
1/2+z,1/2-x,-y
+z,-x,1/2-y
1/2-y,1/2+z,x
-y,+z,1/2+x
1/2+x,1/2-y,-z
+x,-y,1/2-z
3/4-x,3/4+z,1/4-y
1/4-x,1/4+z,3/4-y
3/4+z,3/4-y,1/4+x
1/4+z,1/4-y,3/4+x
3/4-y,3/4+x,1/4-z
1/4-y,1/4+x,3/4-z
3/4+x,3/4-z,1/4+y
1/4+x,1/4-z,3/4+y
3/4-z,3/4+y,1/4-x
1/4-z,1/4+y,3/4-x
3/4+y,3/4-x,1/4+z
1/4+y,1/4-x,3/4+z
1/4-x,3/4-z,3/4+y
3/4-x,1/4-z,1/4+y
1/4+z,3/4+y,3/4-x
3/4+z,1/4+y,1/4-x
1/4-y,3/4-x,3/4+z
3/4-y,1/4-x,1/4+z
1/4+x,3/4+z,3/4-y
3/4+x,1/4+z,1/4-y
1/4-z,3/4-y,3/4+x
3/4-z,1/4-y,1/4+x
1/4+y,3/4+x,3/4-z
3/4+y,1/4+x,1/4-z
-z,-x,-y
1/2-z,1/2-x,1/2-y
y,z,x
1/2+y,1/2+z,1/2+x
-x,-y,-z
1/2-x,1/2-y,1/2-z
z,x,y
1/2+z,1/2+x,1/2+y
-y,-z,-x
1/2-y,1/2-z,1/2-x

loop_
_atom_site_label
_atom_site_fract_x
_atom_site_fract_y
_atom_site_fract_z
_atom_site_occupancy
_atom_site_U_iso_or_equiv
CaX 0.00000 0.25000 0.12500 0.98500 0.00535
MgX 0.00000 0.25000 0.12500 0.01200 0.00535
MnX 0.00000 0.25000 0.12500 0.00300 0.00535
AlY 0.00000 0.00000 0.00000 0.52000 0.00408
FeY 0.00000 0.00000 0.00000 0.43200 0.00408
TiY 0.00000 0.00000 0.00000 0.03500 0.00408
MnY 0.00000 0.00000 0.00000 0.00700 0.00408
MgY 0.00000 0.00000 0.00000 0.00600 0.00408
SiZ 0.37500 0.00000 0.25000 0.98000 0.00446
AlZ 0.37500 0.00000 0.25000 0.02000 0.00446
O 0.03870 0.04670 0.65320 1.00000 0.01040

loop_
_cod_related_entry_id
_cod_related_entry_database
_cod_related_entry_code
1 AMCSD 0020178
